data_1567445
loop_
_publ_author_name
'Yang, Po-Chun'
'Yu, Kuan-Po'
'Hsieh, Chi-Tien'
'Zou, Junjie'
'Fang, Chia-Te'
'Liu, Hsin-Kuan'
'Pao, Chih-Wen'
'Deng, Liang'
'Cheng, Mu-Jeng'
'Lin, Chun-Yi'

_publ_section_title
;
 Stabilization of a high-spin three-coordinate Fe(iii) imidyl complex by
 radical delocalization
;
_journal_issue 33
_journal_name_full 'Chemical Science'
_journal_page_first 9637
_journal_page_last 9643
_journal_paper_doi 10.1039/D2SC02699F
_journal_volume 13
_journal_year 2022
_chemical_formula_sum 'C42 H67 Fe N3'
_chemical_formula_weight 669.83
_chemical_properties_physical Air-sensitive,Moisture-sensitive,Oxygen-sensitive
_space_group_crystal_system monoclinic
_space_group_IT_number 14
_space_group_name_Hall '-P 2yn'
_space_group_name_H-M_alt 'P 1 21/n 1'
_atom_sites_solution_hydrogens mixed
_audit_creation_method SHELXL-2018/3
_audit_update_record
;
2021-11-02 deposited with the CCDC.	2022-08-08 downloaded from the CCDC.
;
_cell_angle_alpha 90
_cell_angle_beta 95.047(3)
_cell_angle_gamma 90
_cell_formula_units_Z 4
_cell_length_a 9.9409(10)
_cell_length_b 36.563(4)
_cell_length_c 10.6275(11)
_cell_measurement_reflns_used 9388
_cell_measurement_temperature 151(2)
_cell_measurement_theta_max 27.57
_cell_measurement_theta_min 2.23
_cell_volume 3847.8(7)
_computing_structure_refinement 'SHELXL-2018/3 (Sheldrick, 2018)'
_computing_structure_solution 'SHELXT 2018/2 (Sheldrick, 2018)'
_diffrn_ambient_temperature 151(2)
_diffrn_measured_fraction_theta_full 1.000
_diffrn_measured_fraction_theta_max 0.994
_diffrn_measurement_device_type 'Bruker D8 Venture PHOTON III diffractometer'
_diffrn_measurement_method '\f and \w scans'
_diffrn_radiation_type MoK\a
_diffrn_radiation_wavelength 0.71073
_diffrn_reflns_av_R_equivalents 0.1065
_diffrn_reflns_av_unetI/netI 0.0533
_diffrn_reflns_Laue_measured_fraction_full 1.000
_diffrn_reflns_Laue_measured_fraction_max 0.994
_diffrn_reflns_limit_h_max 13
_diffrn_reflns_limit_h_min -13
_diffrn_reflns_limit_k_max 48
_diffrn_reflns_limit_k_min -48
_diffrn_reflns_limit_l_max 14
_diffrn_reflns_limit_l_min -14
_diffrn_reflns_number 93618
_diffrn_reflns_point_group_measured_fraction_full 1.000
_diffrn_reflns_point_group_measured_fraction_max 0.994
_diffrn_reflns_theta_full 25.242
_diffrn_reflns_theta_max 28.352
_diffrn_reflns_theta_min 2.003
_exptl_absorpt_coefficient_mu 0.423
_exptl_absorpt_correction_T_max 0.7457
_exptl_absorpt_correction_T_min 0.6000
_exptl_absorpt_correction_type numerical
_exptl_absorpt_process_details
;
 SADABS 2016/2: Krause, L., Herbst-Irmer, R., Sheldrick G.M. & Stalke D.,
 J. Appl. Cryst. 48 (2015) 3-10
;
_exptl_crystal_colour green
_exptl_crystal_density_diffrn 1.156
_exptl_crystal_description bulk
_exptl_crystal_F_000 1464
_exptl_crystal_preparation 'Magnetic properties'
_exptl_crystal_recrystallization_method 'Re-crystallisation from solvent: pentane'
_exptl_crystal_size_max 0.424
_exptl_crystal_size_mid 0.346
_exptl_crystal_size_min 0.134
_refine_diff_density_max 0.332
_refine_diff_density_min -0.684
_refine_diff_density_rms 0.062
_refine_ls_extinction_method none
_refine_ls_goodness_of_fit_ref 1.037
_refine_ls_hydrogen_treatment mixed
_refine_ls_matrix_type full
_refine_ls_number_parameters 432
_refine_ls_number_reflns 9568
_refine_ls_number_restraints 0
_refine_ls_restrained_S_all 1.037
_refine_ls_R_factor_all 0.0738
_refine_ls_R_factor_gt 0.0482
_refine_ls_shift/su_max 0.000
_refine_ls_shift/su_mean 0.000
_refine_ls_structure_factor_coef Fsqd
_refine_ls_weighting_details 'w=1/[\s^2^(Fo^2^)+(0.0332P)^2^+3.4611P] where P=(Fo^2^+2Fc^2^)/3'
_refine_ls_weighting_scheme calc
_refine_ls_wR_factor_gt 0.1012
_refine_ls_wR_factor_ref 0.1107
_reflns_Friedel_coverage 0.000
_reflns_number_gt 7165
_reflns_number_total 9568
_reflns_threshold_expression 'I > 2\s(I)'
_cod_data_source_file d2sc02699f2.cif
_cod_data_source_block 21feb06_1_0m_a
_cod_depositor_comments 'Adding full bibliography for 1567442--1567445.cif.'
_cod_original_sg_symbol_H-M 'P 21/n'
_cod_database_code 1567445
_shelx_shelxl_version_number 2018/3
_shelx_space_group_comment
;
The symmetry employed for this shelxl refinement is uniquely defined
by the following loop, which should always be used as a source of
symmetry information in preference to the above space-group names.
They are only intended as comments.
;
_shelx_estimated_absorpt_t_min 0.841
_shelx_estimated_absorpt_t_max 0.945

loop_
_space_group_symop_operation_xyz
'x, y, z'
'-x+1/2, y+1/2, -z+1/2'
'-x, -y, -z'
'x-1/2, -y-1/2, z-1/2'

loop_
_atom_site_label
_atom_site_type_symbol
_atom_site_fract_x
_atom_site_fract_y
_atom_site_fract_z
_atom_site_U_iso_or_equiv
_atom_site_adp_type
_atom_site_occupancy
_atom_site_site_symmetry_order
_atom_site_calc_flag
_atom_site_refinement_flags_posn
_atom_site_refinement_flags_adp
_atom_site_refinement_flags_occupancy
_atom_site_disorder_assembly
_atom_site_disorder_group
Fe1 Fe 0.25709(3) 0.12628(2) 0.34594(3) 0.01675(8) Uani 1 1 d . . . . .
N1 N 0.24926(16) 0.07683(4) 0.39783(16) 0.0183(3) Uani 1 1 d . . . . .
N2 N 0.32548(15) 0.17206(4) 0.41280(15) 0.0153(3) Uani 1 1 d . . . . .
N3 N 0.10796(17) 0.15839(4) 0.23215(16) 0.0174(3) Uani 1 1 d . . . . .
H3A H 0.040(2) 0.1537(6) 0.277(2) 0.025(6) Uiso 1 1 d . . . . .
C1 C 0.1467(2) 0.05426(5) 0.33549(18) 0.0188(4) Uani 1 1 d . . . . .
C2 C 0.0106(2) 0.05718(5) 0.36314(19) 0.0203(4) Uani 1 1 d . . . . .
C3 C -0.0886(2) 0.03770(6) 0.2900(2) 0.0266(5) Uani 1 1 d . . . . .
H3 H -0.180122 0.039769 0.308204 0.032 Uiso 1 1 calc R U . . .
C4 C -0.0569(2) 0.01559(6) 0.1923(2) 0.0305(5) Uani 1 1 d . . . . .
H4 H -0.126101 0.002737 0.143242 0.037 Uiso 1 1 calc R U . . .
C5 C 0.0757(2) 0.01216(6) 0.1657(2) 0.0284(5) Uani 1 1 d . . . . .
H5 H 0.097086 -0.003275 0.098345 0.034 Uiso 1 1 calc R U . . .
C6 C 0.1791(2) 0.03084(5) 0.23552(19) 0.0228(4) Uani 1 1 d . . . . .
C7 C -0.0339(2) 0.08033(6) 0.4710(2) 0.0235(4) Uani 1 1 d . . . . .
H7 H 0.046349 0.094399 0.508090 0.028 Uiso 1 1 calc R U . . .
C8 C -0.1456(2) 0.10783(6) 0.4294(2) 0.0342(5) Uani 1 1 d . . . . .
H8A H -0.115781 0.123433 0.362275 0.051 Uiso 1 1 calc R U . . .
H8B H -0.165053 0.123018 0.501628 0.051 Uiso 1 1 calc R U . . .
H8C H -0.227448 0.094592 0.397848 0.051 Uiso 1 1 calc R U . . .
C9 C -0.0825(3) 0.05585(6) 0.5748(2) 0.0329(5) Uani 1 1 d . . . . .
H9A H -0.163883 0.042657 0.541760 0.049 Uiso 1 1 calc R U . . .
H9B H -0.103191 0.070967 0.646709 0.049 Uiso 1 1 calc R U . . .
H9C H -0.011522 0.038252 0.602174 0.049 Uiso 1 1 calc R U . . .
C10 C 0.3224(2) 0.02687(6) 0.1997(2) 0.0283(5) Uani 1 1 d . . . . .
H10 H 0.384016 0.036301 0.271888 0.034 Uiso 1 1 calc R U . . .
C11 C 0.3466(3) 0.04985(7) 0.0834(3) 0.0412(6) Uani 1 1 d . . . . .
H11A H 0.439973 0.046526 0.062666 0.062 Uiso 1 1 calc R U . . .
H11B H 0.330964 0.075711 0.101414 0.062 Uiso 1 1 calc R U . . .
H11C H 0.284501 0.042010 0.011813 0.062 Uiso 1 1 calc R U . . .
C12 C 0.3612(3) -0.01319(7) 0.1776(3) 0.0450(7) Uani 1 1 d . . . . .
H12A H 0.311272 -0.022209 0.100176 0.067 Uiso 1 1 calc R U . . .
H12B H 0.338787 -0.028103 0.249434 0.067 Uiso 1 1 calc R U . . .
H12C H 0.458428 -0.014771 0.169032 0.067 Uiso 1 1 calc R U . . .
C13 C 0.3358(2) 0.06322(5) 0.50971(19) 0.0199(4) Uani 1 1 d . . . . .
C14 C 0.3297(2) 0.02167(5) 0.5237(2) 0.0263(5) Uani 1 1 d . . . . .
H14A H 0.236212 0.014161 0.531795 0.039 Uiso 1 1 calc R U . . .
H14B H 0.386632 0.014155 0.599235 0.039 Uiso 1 1 calc R U . . .
H14C H 0.362297 0.010052 0.449036 0.039 Uiso 1 1 calc R U . . .
C15 C 0.4808(2) 0.07531(6) 0.4958(2) 0.0278(5) Uani 1 1 d . . . . .
H15A H 0.512493 0.064112 0.420067 0.042 Uiso 1 1 calc R U . . .
H15B H 0.538923 0.067564 0.570323 0.042 Uiso 1 1 calc R U . . .
H15C H 0.483892 0.101997 0.488257 0.042 Uiso 1 1 calc R U . . .
C16 C 0.2906(2) 0.07977(6) 0.6318(2) 0.0281(5) Uani 1 1 d . . . . .
H16A H 0.284208 0.106412 0.623011 0.042 Uiso 1 1 calc R U . . .
H16B H 0.356618 0.073653 0.702595 0.042 Uiso 1 1 calc R U . . .
H16C H 0.202142 0.069826 0.647634 0.042 Uiso 1 1 calc R U . . .
C17 C 0.46014(19) 0.18347(5) 0.44657(18) 0.0168(4) Uani 1 1 d . . . . .
C18 C 0.55070(19) 0.18847(5) 0.35218(19) 0.0198(4) Uani 1 1 d . . . . .
C19 C 0.6806(2) 0.20119(6) 0.3855(2) 0.0286(5) Uani 1 1 d . . . . .
H19 H 0.740714 0.204542 0.321752 0.034 Uiso 1 1 calc R U . . .
C20 C 0.7243(2) 0.20909(7) 0.5098(2) 0.0328(5) Uani 1 1 d . . . . .
H20 H 0.812220 0.218692 0.530861 0.039 Uiso 1 1 calc R U . . .
C21 C 0.6387(2) 0.20283(6) 0.6023(2) 0.0278(5) Uani 1 1 d . . . . .
H21 H 0.669433 0.207684 0.687888 0.033 Uiso 1 1 calc R U . . .
C22 C 0.50794(19) 0.18956(5) 0.57400(19) 0.0191(4) Uani 1 1 d . . . . .
C23 C 0.5094(2) 0.17961(6) 0.2149(2) 0.0253(4) Uani 1 1 d . . . . .
H23 H 0.408928 0.176774 0.206313 0.030 Uiso 1 1 calc R U . . .
C24 C 0.5692(3) 0.14316(7) 0.1773(2) 0.0356(5) Uani 1 1 d . . . . .
H24A H 0.540267 0.137959 0.088591 0.053 Uiso 1 1 calc R U . . .
H24B H 0.537773 0.123626 0.230648 0.053 Uiso 1 1 calc R U . . .
H24C H 0.667992 0.144517 0.188562 0.053 Uiso 1 1 calc R U . . .
C25 C 0.5437(3) 0.20991(7) 0.1246(2) 0.0414(6) Uani 1 1 d . . . . .
H25A H 0.506626 0.203756 0.038706 0.062 Uiso 1 1 calc R U . . .
H25B H 0.641964 0.212440 0.126531 0.062 Uiso 1 1 calc R U . . .
H25C H 0.504444 0.233018 0.150492 0.062 Uiso 1 1 calc R U . . .
C26 C 0.4239(2) 0.18140(5) 0.68244(19) 0.0209(4) Uani 1 1 d . . . . .
H26 H 0.338024 0.169730 0.646473 0.025 Uiso 1 1 calc R U . . .
C27 C 0.4958(2) 0.15421(6) 0.7753(2) 0.0284(5) Uani 1 1 d . . . . .
H27A H 0.522953 0.132617 0.729141 0.043 Uiso 1 1 calc R U . . .
H27B H 0.434302 0.146804 0.837907 0.043 Uiso 1 1 calc R U . . .
H27C H 0.575967 0.165811 0.818321 0.043 Uiso 1 1 calc R U . . .
C28 C 0.3865(2) 0.21583(6) 0.7540(2) 0.0263(5) Uani 1 1 d . . . . .
H28A H 0.339563 0.233107 0.694838 0.040 Uiso 1 1 calc R U . . .
H28B H 0.468765 0.227259 0.793664 0.040 Uiso 1 1 calc R U . . .
H28C H 0.327198 0.209138 0.819292 0.040 Uiso 1 1 calc R U . . .
C29 C 0.21899(19) 0.20049(5) 0.39577(18) 0.0167(4) Uani 1 1 d . . . . .
C30 C 0.1131(2) 0.19558(6) 0.4912(2) 0.0237(4) Uani 1 1 d . . . . .
H30A H 0.037033 0.212130 0.469599 0.036 Uiso 1 1 calc R U . . .
H30B H 0.153857 0.201230 0.576270 0.036 Uiso 1 1 calc R U . . .
H30C H 0.080879 0.170238 0.488514 0.036 Uiso 1 1 calc R U . . .
C31 C 0.2741(2) 0.23950(5) 0.4057(2) 0.0222(4) Uani 1 1 d . . . . .
H31A H 0.336478 0.243440 0.340582 0.033 Uiso 1 1 calc R U . . .
H31B H 0.322042 0.243167 0.489373 0.033 Uiso 1 1 calc R U . . .
H31C H 0.199127 0.256913 0.393687 0.033 Uiso 1 1 calc R U . . .
C32 C 0.1490(2) 0.19680(5) 0.26156(19) 0.0195(4) Uani 1 1 d . . . . .
H32A H 0.068123 0.212705 0.253156 0.023 Uiso 1 1 calc R U . . .
H32B H 0.211269 0.205214 0.199781 0.023 Uiso 1 1 calc R U . . .
C33 C 0.06074(19) 0.15150(5) 0.09585(18) 0.0176(4) Uani 1 1 d . . . . .
C34 C -0.0557(2) 0.17712(6) 0.0502(2) 0.0234(4) Uani 1 1 d . . . . .
H34A H -0.130143 0.174546 0.105628 0.028 Uiso 1 1 calc R U . . .
H34B H -0.024100 0.202807 0.054735 0.028 Uiso 1 1 calc R U . . .
C35 C 0.1755(2) 0.15650(7) 0.0107(2) 0.0286(5) Uani 1 1 d . . . . .
H35A H 0.251375 0.140042 0.038561 0.034 Uiso 1 1 calc R U . . .
H35B H 0.208683 0.182025 0.016353 0.034 Uiso 1 1 calc R U . . .
C36 C 0.0103(2) 0.11212(5) 0.0862(2) 0.0242(4) Uani 1 1 d . . . . .
H36A H -0.064239 0.108810 0.141042 0.029 Uiso 1 1 calc R U . . .
H36B H 0.084408 0.095292 0.115908 0.029 Uiso 1 1 calc R U . . .
C37 C -0.1069(2) 0.16770(6) -0.0860(2) 0.0282(5) Uani 1 1 d . . . . .
H37 H -0.183205 0.184403 -0.114551 0.034 Uiso 1 1 calc R U . . .
C38 C 0.0067(3) 0.17299(7) -0.1695(2) 0.0384(6) Uani 1 1 d . . . . .
H38A H 0.037773 0.198718 -0.164800 0.046 Uiso 1 1 calc R U . . .
H38B H -0.025643 0.167566 -0.258352 0.046 Uiso 1 1 calc R U . . .
C39 C 0.1234(2) 0.14761(8) -0.1267(2) 0.0368(6) Uani 1 1 d . . . . .
H39 H 0.198161 0.151058 -0.182671 0.044 Uiso 1 1 calc R U . . .
C40 C 0.0750(2) 0.10797(7) -0.1351(2) 0.0363(6) Uani 1 1 d . . . . .
H40A H 0.043183 0.101962 -0.223532 0.044 Uiso 1 1 calc R U . . .
H40B H 0.150676 0.091351 -0.107801 0.044 Uiso 1 1 calc R U . . .
C41 C -0.0397(2) 0.10275(6) -0.0505(2) 0.0276(5) Uani 1 1 d . . . . .
H41 H -0.071107 0.076766 -0.055314 0.033 Uiso 1 1 calc R U . . .
C42 C -0.1564(2) 0.12805(6) -0.0942(2) 0.0269(5) Uani 1 1 d . . . . .
H42A H -0.231515 0.124674 -0.040034 0.032 Uiso 1 1 calc R U . . .
H42B H -0.189929 0.122150 -0.182309 0.032 Uiso 1 1 calc R U . . .

loop_
_atom_site_aniso_label
_atom_site_aniso_U_11
_atom_site_aniso_U_22
_atom_site_aniso_U_33
_atom_site_aniso_U_23
_atom_site_aniso_U_13
_atom_site_aniso_U_12
Fe1 0.01984(14) 0.01010(12) 0.01964(14) 0.00001(11) -0.00200(10) -0.00111(11)
N1 0.0192(8) 0.0122(7) 0.0228(9) -0.0012(6) -0.0018(7) -0.0016(6)
N2 0.0143(7) 0.0123(7) 0.0188(8) -0.0012(6) -0.0015(6) -0.0007(6)
N3 0.0185(8) 0.0160(8) 0.0173(8) -0.0021(6) -0.0007(7) -0.0008(6)
C1 0.0242(10) 0.0124(8) 0.0190(10) 0.0011(7) -0.0024(8) -0.0020(7)
C2 0.0234(10) 0.0128(9) 0.0239(10) 0.0036(8) -0.0027(8) -0.0028(7)
C3 0.0252(11) 0.0252(11) 0.0283(12) 0.0037(9) -0.0043(9) -0.0068(9)
C4 0.0377(13) 0.0258(11) 0.0262(12) -0.0017(9) -0.0064(10) -0.0117(10)
C5 0.0420(13) 0.0206(10) 0.0216(11) -0.0029(8) -0.0034(9) -0.0034(9)
C6 0.0327(11) 0.0140(9) 0.0210(10) 0.0004(8) -0.0008(9) 0.0011(8)
C7 0.0213(10) 0.0194(10) 0.0298(11) -0.0020(8) 0.0021(8) -0.0042(8)
C8 0.0268(12) 0.0292(12) 0.0472(15) 0.0031(11) 0.0079(11) 0.0003(9)
C9 0.0417(14) 0.0299(12) 0.0276(12) -0.0047(10) 0.0056(10) -0.0115(10)
C10 0.0337(12) 0.0246(11) 0.0263(11) -0.0049(9) 0.0009(9) 0.0073(9)
C11 0.0399(14) 0.0434(15) 0.0421(15) 0.0039(12) 0.0141(12) 0.0064(12)
C12 0.0552(17) 0.0327(13) 0.0464(16) -0.0075(12) 0.0009(13) 0.0172(12)
C13 0.0217(10) 0.0141(9) 0.0231(10) 0.0008(8) -0.0024(8) 0.0001(7)
C14 0.0334(12) 0.0148(9) 0.0297(12) 0.0026(8) -0.0030(9) 0.0021(8)
C15 0.0238(11) 0.0245(11) 0.0339(12) 0.0037(9) -0.0053(9) -0.0024(9)
C16 0.0328(12) 0.0258(11) 0.0250(11) -0.0014(9) -0.0022(9) 0.0004(9)
C17 0.0167(9) 0.0118(8) 0.0213(10) 0.0009(7) -0.0015(7) -0.0008(7)
C18 0.0179(9) 0.0198(9) 0.0214(10) 0.0013(8) 0.0011(8) -0.0005(7)
C19 0.0205(10) 0.0361(12) 0.0299(12) -0.0029(10) 0.0070(9) -0.0055(9)
C20 0.0186(10) 0.0437(14) 0.0360(13) -0.0099(11) 0.0009(9) -0.0111(10)
C21 0.0216(10) 0.0375(12) 0.0237(11) -0.0074(9) -0.0016(8) -0.0061(9)
C22 0.0177(9) 0.0190(9) 0.0203(10) -0.0016(8) -0.0003(8) -0.0009(7)
C23 0.0202(10) 0.0358(12) 0.0204(10) 0.0010(9) 0.0042(8) -0.0023(9)
C24 0.0411(14) 0.0384(13) 0.0277(12) -0.0068(10) 0.0049(10) -0.0011(11)
C25 0.0506(16) 0.0448(15) 0.0288(13) 0.0092(11) 0.0045(11) -0.0030(12)
C26 0.0201(10) 0.0226(10) 0.0193(10) -0.0017(8) -0.0025(8) -0.0027(8)
C27 0.0283(11) 0.0312(12) 0.0245(11) 0.0027(9) -0.0049(9) -0.0023(9)
C28 0.0290(11) 0.0274(11) 0.0228(11) -0.0047(9) 0.0032(9) -0.0051(9)
C29 0.0163(9) 0.0145(9) 0.0189(9) -0.0004(7) -0.0011(7) 0.0016(7)
C30 0.0189(10) 0.0253(10) 0.0269(11) -0.0042(9) 0.0024(8) 0.0010(8)
C31 0.0268(10) 0.0126(9) 0.0262(11) -0.0015(8) -0.0029(8) 0.0010(8)
C32 0.0221(10) 0.0130(9) 0.0222(10) 0.0002(8) -0.0043(8) 0.0027(7)
C33 0.0182(9) 0.0181(9) 0.0159(9) -0.0013(7) -0.0025(7) 0.0013(7)
C34 0.0234(10) 0.0198(10) 0.0253(11) -0.0039(8) -0.0070(8) 0.0042(8)
C35 0.0199(10) 0.0447(13) 0.0210(11) -0.0049(10) 0.0008(8) -0.0050(9)
C36 0.0315(11) 0.0164(9) 0.0232(11) -0.0008(8) -0.0058(9) -0.0003(8)
C37 0.0315(12) 0.0253(11) 0.0252(11) -0.0013(9) -0.0116(9) 0.0054(9)
C38 0.0502(15) 0.0426(14) 0.0207(11) 0.0062(10) -0.0060(11) -0.0128(12)
C39 0.0266(12) 0.0635(17) 0.0209(11) -0.0099(11) 0.0047(9) -0.0117(11)
C40 0.0317(12) 0.0499(15) 0.0260(12) -0.0179(11) -0.0047(10) 0.0116(11)
C41 0.0329(12) 0.0217(10) 0.0266(11) -0.0070(9) -0.0060(9) 0.0007(9)
C42 0.0230(10) 0.0321(11) 0.0244(11) -0.0070(9) -0.0048(8) -0.0023(9)

loop_
_atom_type_symbol
_atom_type_description
_atom_type_scat_dispersion_real
_atom_type_scat_dispersion_imag
_atom_type_scat_source
C C 0.0033 0.0016 'International Tables Vol C Tables 4.2.6.8 and 6.1.1.4'
H H 0.0000 0.0000 'International Tables Vol C Tables 4.2.6.8 and 6.1.1.4'
Fe Fe 0.3463 0.8444 'International Tables Vol C Tables 4.2.6.8 and 6.1.1.4'
N N 0.0061 0.0033 'International Tables Vol C Tables 4.2.6.8 and 6.1.1.4'

loop_
_geom_angle_atom_site_label_1
_geom_angle_atom_site_label_2
_geom_angle_atom_site_label_3
_geom_angle
_geom_angle_site_symmetry_1
_geom_angle_site_symmetry_3
_geom_angle_publ_flag
N1 Fe1 N2 138.34(7) . . ?
N1 Fe1 N3 129.37(7) . . ?
N2 Fe1 N3 86.38(6) . . ?
C1 N1 C13 121.02(15) . . ?
C1 N1 Fe1 117.55(12) . . ?
C13 N1 Fe1 121.02(12) . . ?
C17 N2 C29 118.18(15) . . ?
C17 N2 Fe1 130.25(12) . . ?
C29 N2 Fe1 109.90(11) . . ?
C32 N3 C33 114.64(15) . . ?
C32 N3 Fe1 103.41(11) . . ?
C33 N3 Fe1 125.82(12) . . ?
C32 N3 H3A 106.4(15) . . ?
C33 N3 H3A 107.3(15) . . ?
Fe1 N3 H3A 96.6(15) . . ?
C2 C1 C6 118.93(18) . . ?
C2 C1 N1 121.13(17) . . ?
C6 C1 N1 119.68(18) . . ?
C3 C2 C1 119.19(19) . . ?
C3 C2 C7 117.76(19) . . ?
C1 C2 C7 123.04(17) . . ?
C4 C3 C2 121.6(2) . . ?
C4 C3 H3 119.2 . . ?
C2 C3 H3 119.2 . . ?
C3 C4 C5 119.7(2) . . ?
C3 C4 H4 120.2 . . ?
C5 C4 H4 120.2 . . ?
C4 C5 C6 121.4(2) . . ?
C4 C5 H5 119.3 . . ?
C6 C5 H5 119.3 . . ?
C5 C6 C1 119.3(2) . . ?
C5 C6 C10 119.05(19) . . ?
C1 C6 C10 121.66(18) . . ?
C2 C7 C9 110.38(17) . . ?
C2 C7 C8 113.47(18) . . ?
C9 C7 C8 108.90(19) . . ?
C2 C7 H7 108.0 . . ?
C9 C7 H7 108.0 . . ?
C8 C7 H7 108.0 . . ?
C7 C8 H8A 109.5 . . ?
C7 C8 H8B 109.5 . . ?
H8A C8 H8B 109.5 . . ?
C7 C8 H8C 109.5 . . ?
H8A C8 H8C 109.5 . . ?
H8B C8 H8C 109.5 . . ?
C7 C9 H9A 109.5 . . ?
C7 C9 H9B 109.5 . . ?
H9A C9 H9B 109.5 . . ?
C7 C9 H9C 109.5 . . ?
H9A C9 H9C 109.5 . . ?
H9B C9 H9C 109.5 . . ?
C6 C10 C11 111.64(18) . . ?
C6 C10 C12 112.6(2) . . ?
C11 C10 C12 109.9(2) . . ?
C6 C10 H10 107.5 . . ?
C11 C10 H10 107.5 . . ?
C12 C10 H10 107.5 . . ?
C10 C11 H11A 109.5 . . ?
C10 C11 H11B 109.5 . . ?
H11A C11 H11B 109.5 . . ?
C10 C11 H11C 109.5 . . ?
H11A C11 H11C 109.5 . . ?
H11B C11 H11C 109.5 . . ?
C10 C12 H12A 109.5 . . ?
C10 C12 H12B 109.5 . . ?
H12A C12 H12B 109.5 . . ?
C10 C12 H12C 109.5 . . ?
H12A C12 H12C 109.5 . . ?
H12B C12 H12C 109.5 . . ?
N1 C13 C15 108.06(16) . . ?
N1 C13 C14 112.60(16) . . ?
C15 C13 C14 110.07(17) . . ?
N1 C13 C16 110.56(16) . . ?
C15 C13 C16 108.46(17) . . ?
C14 C13 C16 107.02(17) . . ?
C13 C14 H14A 109.5 . . ?
C13 C14 H14B 109.5 . . ?
H14A C14 H14B 109.5 . . ?
C13 C14 H14C 109.5 . . ?
H14A C14 H14C 109.5 . . ?
H14B C14 H14C 109.5 . . ?
C13 C15 H15A 109.5 . . ?
C13 C15 H15B 109.5 . . ?
H15A C15 H15B 109.5 . . ?
C13 C15 H15C 109.5 . . ?
H15A C15 H15C 109.5 . . ?
H15B C15 H15C 109.5 . . ?
C13 C16 H16A 109.5 . . ?
C13 C16 H16B 109.5 . . ?
H16A C16 H16B 109.5 . . ?
C13 C16 H16C 109.5 . . ?
H16A C16 H16C 109.5 . . ?
H16B C16 H16C 109.5 . . ?
C22 C17 C18 118.49(17) . . ?
C22 C17 N2 121.29(17) . . ?
C18 C17 N2 120.20(17) . . ?
C19 C18 C17 119.78(19) . . ?
C19 C18 C23 118.98(19) . . ?
C17 C18 C23 121.23(17) . . ?
C20 C19 C18 121.3(2) . . ?
C20 C19 H19 119.3 . . ?
C18 C19 H19 119.3 . . ?
C21 C20 C19 119.1(2) . . ?
C21 C20 H20 120.5 . . ?
C19 C20 H20 120.5 . . ?
C20 C21 C22 121.8(2) . . ?
C20 C21 H21 119.1 . . ?
C22 C21 H21 119.1 . . ?
C21 C22 C17 119.34(19) . . ?
C21 C22 C26 118.09(18) . . ?
C17 C22 C26 122.55(17) . . ?
C18 C23 C25 113.22(19) . . ?
C18 C23 C24 111.09(18) . . ?
C25 C23 C24 110.8(2) . . ?
C18 C23 H23 107.1 . . ?
C25 C23 H23 107.1 . . ?
C24 C23 H23 107.1 . . ?
C23 C24 H24A 109.5 . . ?
C23 C24 H24B 109.5 . . ?
H24A C24 H24B 109.5 . . ?
C23 C24 H24C 109.5 . . ?
H24A C24 H24C 109.5 . . ?
H24B C24 H24C 109.5 . . ?
C23 C25 H25A 109.5 . . ?
C23 C25 H25B 109.5 . . ?
H25A C25 H25B 109.5 . . ?
C23 C25 H25C 109.5 . . ?
H25A C25 H25C 109.5 . . ?
H25B C25 H25C 109.5 . . ?
C22 C26 C27 111.22(17) . . ?
C22 C26 C28 112.99(17) . . ?
C27 C26 C28 109.44(17) . . ?
C22 C26 H26 107.7 . . ?
C27 C26 H26 107.7 . . ?
C28 C26 H26 107.7 . . ?
C26 C27 H27A 109.5 . . ?
C26 C27 H27B 109.5 . . ?
H27A C27 H27B 109.5 . . ?
C26 C27 H27C 109.5 . . ?
H27A C27 H27C 109.5 . . ?
H27B C27 H27C 109.5 . . ?
C26 C28 H28A 109.5 . . ?
C26 C28 H28B 109.5 . . ?
H28A C28 H28B 109.5 . . ?
C26 C28 H28C 109.5 . . ?
H28A C28 H28C 109.5 . . ?
H28B C28 H28C 109.5 . . ?
N2 C29 C31 113.45(15) . . ?
N2 C29 C30 111.15(16) . . ?
C31 C29 C30 109.02(16) . . ?
N2 C29 C32 108.15(15) . . ?
C31 C29 C32 106.06(15) . . ?
C30 C29 C32 108.79(16) . . ?
C29 C30 H30A 109.5 . . ?
C29 C30 H30B 109.5 . . ?
H30A C30 H30B 109.5 . . ?
C29 C30 H30C 109.5 . . ?
H30A C30 H30C 109.5 . . ?
H30B C30 H30C 109.5 . . ?
C29 C31 H31A 109.5 . . ?
C29 C31 H31B 109.5 . . ?
H31A C31 H31B 109.5 . . ?
C29 C31 H31C 109.5 . . ?
H31A C31 H31C 109.5 . . ?
H31B C31 H31C 109.5 . . ?
N3 C32 C29 111.79(15) . . ?
N3 C32 H32A 109.3 . . ?
C29 C32 H32A 109.3 . . ?
N3 C32 H32B 109.3 . . ?
C29 C32 H32B 109.3 . . ?
H32A C32 H32B 107.9 . . ?
N3 C33 C36 107.22(15) . . ?
N3 C33 C35 111.37(15) . . ?
C36 C33 C35 109.32(17) . . ?
N3 C33 C34 111.40(16) . . ?
C36 C33 C34 108.71(16) . . ?
C35 C33 C34 108.75(17) . . ?
C37 C34 C33 109.90(17) . . ?
C37 C34 H34A 109.7 . . ?
C33 C34 H34A 109.7 . . ?
C37 C34 H34B 109.7 . . ?
C33 C34 H34B 109.7 . . ?
H34A C34 H34B 108.2 . . ?
C33 C35 C39 109.28(17) . . ?
C33 C35 H35A 109.8 . . ?
C39 C35 H35A 109.8 . . ?
C33 C35 H35B 109.8 . . ?
C39 C35 H35B 109.8 . . ?
H35A C35 H35B 108.3 . . ?
C33 C36 C41 110.64(17) . . ?
C33 C36 H36A 109.5 . . ?
C41 C36 H36A 109.5 . . ?
C33 C36 H36B 109.5 . . ?
C41 C36 H36B 109.5 . . ?
H36A C36 H36B 108.1 . . ?
C38 C37 C42 109.95(19) . . ?
C38 C37 C34 108.88(18) . . ?
C42 C37 C34 110.21(18) . . ?
C38 C37 H37 109.3 . . ?
C42 C37 H37 109.3 . . ?
C34 C37 H37 109.3 . . ?
C37 C38 C39 109.60(19) . . ?
C37 C38 H38A 109.7 . . ?
C39 C38 H38A 109.7 . . ?
C37 C38 H38B 109.7 . . ?
C39 C38 H38B 109.7 . . ?
H38A C38 H38B 108.2 . . ?
C38 C39 C40 109.48(19) . . ?
C38 C39 C35 109.8(2) . . ?
C40 C39 C35 109.5(2) . . ?
C38 C39 H39 109.4 . . ?
C40 C39 H39 109.4 . . ?
C35 C39 H39 109.4 . . ?
C41 C40 C39 109.41(18) . . ?
C41 C40 H40A 109.8 . . ?
C39 C40 H40A 109.8 . . ?
C41 C40 H40B 109.8 . . ?
C39 C40 H40B 109.8 . . ?
H40A C40 H40B 108.2 . . ?
C42 C41 C40 109.45(19) . . ?
C42 C41 C36 109.14(17) . . ?
C40 C41 C36 109.50(18) . . ?
C42 C41 H41 109.6 . . ?
C40 C41 H41 109.6 . . ?
C36 C41 H41 109.6 . . ?
C41 C42 C37 109.00(17) . . ?
C41 C42 H42A 109.9 . . ?
C37 C42 H42A 109.9 . . ?
C41 C42 H42B 109.9 . . ?
C37 C42 H42B 109.9 . . ?
H42A C42 H42B 108.3 . . ?

loop_
_geom_bond_atom_site_label_1
_geom_bond_atom_site_label_2
_geom_bond_distance
_geom_bond_site_symmetry_2
_geom_bond_publ_flag
Fe1 N1 1.8938(16) . ?
Fe1 N2 1.9193(15) . ?
Fe1 N3 2.1732(16) . ?
N1 C1 1.428(2) . ?
N1 C13 1.491(2) . ?
N2 C17 1.418(2) . ?
N2 C29 1.483(2) . ?
N3 C32 1.488(2) . ?
N3 C33 1.504(2) . ?
N3 H3A 0.88(2) . ?
C1 C2 1.414(3) . ?
C1 C6 1.423(3) . ?
C2 C3 1.396(3) . ?
C2 C7 1.522(3) . ?
C3 C4 1.374(3) . ?
C3 H3 0.9500 . ?
C4 C5 1.378(3) . ?
C4 H4 0.9500 . ?
C5 C6 1.392(3) . ?
C5 H5 0.9500 . ?
C6 C10 1.514(3) . ?
C7 C9 1.531(3) . ?
C7 C8 1.534(3) . ?
C7 H7 1.0000 . ?
C8 H8A 0.9800 . ?
C8 H8B 0.9800 . ?
C8 H8C 0.9800 . ?
C9 H9A 0.9800 . ?
C9 H9B 0.9800 . ?
C9 H9C 0.9800 . ?
C10 C11 1.531(3) . ?
C10 C12 1.538(3) . ?
C10 H10 1.0000 . ?
C11 H11A 0.9800 . ?
C11 H11B 0.9800 . ?
C11 H11C 0.9800 . ?
C12 H12A 0.9800 . ?
C12 H12B 0.9800 . ?
C12 H12C 0.9800 . ?
C13 C15 1.526(3) . ?
C13 C14 1.528(3) . ?
C13 C16 1.534(3) . ?
C14 H14A 0.9800 . ?
C14 H14B 0.9800 . ?
C14 H14C 0.9800 . ?
C15 H15A 0.9800 . ?
C15 H15B 0.9800 . ?
C15 H15C 0.9800 . ?
C16 H16A 0.9800 . ?
C16 H16B 0.9800 . ?
C16 H16C 0.9800 . ?
C17 C22 1.413(3) . ?
C17 C18 1.417(3) . ?
C18 C19 1.389(3) . ?
C18 C23 1.515(3) . ?
C19 C20 1.384(3) . ?
C19 H19 0.9500 . ?
C20 C21 1.375(3) . ?
C20 H20 0.9500 . ?
C21 C22 1.395(3) . ?
C21 H21 0.9500 . ?
C22 C26 1.511(3) . ?
C23 C25 1.524(3) . ?
C23 C24 1.527(3) . ?
C23 H23 1.0000 . ?
C24 H24A 0.9800 . ?
C24 H24B 0.9800 . ?
C24 H24C 0.9800 . ?
C25 H25A 0.9800 . ?
C25 H25B 0.9800 . ?
C25 H25C 0.9800 . ?
C26 C27 1.532(3) . ?
C26 C28 1.534(3) . ?
C26 H26 1.0000 . ?
C27 H27A 0.9800 . ?
C27 H27B 0.9800 . ?
C27 H27C 0.9800 . ?
C28 H28A 0.9800 . ?
C28 H28B 0.9800 . ?
C28 H28C 0.9800 . ?
C29 C31 1.528(3) . ?
C29 C30 1.535(3) . ?
C29 C32 1.537(3) . ?
C30 H30A 0.9800 . ?
C30 H30B 0.9800 . ?
C30 H30C 0.9800 . ?
C31 H31A 0.9800 . ?
C31 H31B 0.9800 . ?
C31 H31C 0.9800 . ?
C32 H32A 0.9900 . ?
C32 H32B 0.9900 . ?
C33 C36 1.525(3) . ?
C33 C35 1.528(3) . ?
C33 C34 1.534(3) . ?
C34 C37 1.531(3) . ?
C34 H34A 0.9900 . ?
C34 H34B 0.9900 . ?
C35 C39 1.540(3) . ?
C35 H35A 0.9900 . ?
C35 H35B 0.9900 . ?
C36 C41 1.531(3) . ?
C36 H36A 0.9900 . ?
C36 H36B 0.9900 . ?
C37 C38 1.510(3) . ?
C37 C42 1.531(3) . ?
C37 H37 1.0000 . ?
C38 C39 1.523(4) . ?
C38 H38A 0.9900 . ?
C38 H38B 0.9900 . ?
C39 C40 1.527(4) . ?
C39 H39 1.0000 . ?
C40 C41 1.525(3) . ?
C40 H40A 0.9900 . ?
C40 H40B 0.9900 . ?
C41 C42 1.524(3) . ?
C41 H41 1.0000 . ?
C42 H42A 0.9900 . ?
C42 H42B 0.9900 . ?

loop_
_geom_torsion_atom_site_label_1
_geom_torsion_atom_site_label_2
_geom_torsion_atom_site_label_3
_geom_torsion_atom_site_label_4
_geom_torsion
_geom_torsion_site_symmetry_1
_geom_torsion_site_symmetry_2
_geom_torsion_site_symmetry_3
_geom_torsion_site_symmetry_4
_geom_torsion_publ_flag
N2 Fe1 N1 C1 157.67(13) . . . . ?
N3 Fe1 N1 C1 14.61(18) . . . . ?
N2 Fe1 N1 C13 -15.1(2) . . . . ?
N3 Fe1 N1 C13 -158.17(13) . . . . ?
C13 N1 C1 C2 97.0(2) . . . . ?
Fe1 N1 C1 C2 -75.8(2) . . . . ?
C13 N1 C1 C6 -89.0(2) . . . . ?
Fe1 N1 C1 C6 98.21(18) . . . . ?
C6 C1 C2 C3 -1.4(3) . . . . ?
N1 C1 C2 C3 172.65(18) . . . . ?
C6 C1 C2 C7 177.70(18) . . . . ?
N1 C1 C2 C7 -8.2(3) . . . . ?
C1 C2 C3 C4 0.4(3) . . . . ?
C7 C2 C3 C4 -178.77(19) . . . . ?
C2 C3 C4 C5 0.5(3) . . . . ?
C3 C4 C5 C6 -0.4(3) . . . . ?
C4 C5 C6 C1 -0.7(3) . . . . ?
C4 C5 C6 C10 -178.3(2) . . . . ?
C2 C1 C6 C5 1.6(3) . . . . ?
N1 C1 C6 C5 -172.60(18) . . . . ?
C2 C1 C6 C10 179.10(18) . . . . ?
N1 C1 C6 C10 4.9(3) . . . . ?
C3 C2 C7 C9 67.9(2) . . . . ?
C1 C2 C7 C9 -111.2(2) . . . . ?
C3 C2 C7 C8 -54.6(2) . . . . ?
C1 C2 C7 C8 126.2(2) . . . . ?
C5 C6 C10 C11 77.3(3) . . . . ?
C1 C6 C10 C11 -100.3(2) . . . . ?
C5 C6 C10 C12 -46.8(3) . . . . ?
C1 C6 C10 C12 135.6(2) . . . . ?
C1 N1 C13 C15 137.82(18) . . . . ?
Fe1 N1 C13 C15 -49.7(2) . . . . ?
C1 N1 C13 C14 16.0(3) . . . . ?
Fe1 N1 C13 C14 -171.43(14) . . . . ?
C1 N1 C13 C16 -103.6(2) . . . . ?
Fe1 N1 C13 C16 68.9(2) . . . . ?
C29 N2 C17 C22 85.2(2) . . . . ?
Fe1 N2 C17 C22 -111.11(19) . . . . ?
C29 N2 C17 C18 -95.8(2) . . . . ?
Fe1 N2 C17 C18 67.9(2) . . . . ?
C22 C17 C18 C19 -3.8(3) . . . . ?
N2 C17 C18 C19 177.19(18) . . . . ?
C22 C17 C18 C23 175.23(18) . . . . ?
N2 C17 C18 C23 -3.8(3) . . . . ?
C17 C18 C19 C20 0.2(3) . . . . ?
C23 C18 C19 C20 -178.9(2) . . . . ?
C18 C19 C20 C21 2.5(4) . . . . ?
C19 C20 C21 C22 -1.5(4) . . . . ?
C20 C21 C22 C17 -2.1(3) . . . . ?
C20 C21 C22 C26 176.4(2) . . . . ?
C18 C17 C22 C21 4.7(3) . . . . ?
N2 C17 C22 C21 -176.26(18) . . . . ?
C18 C17 C22 C26 -173.77(18) . . . . ?
N2 C17 C22 C26 5.2(3) . . . . ?
C19 C18 C23 C25 -48.9(3) . . . . ?
C17 C18 C23 C25 132.0(2) . . . . ?
C19 C18 C23 C24 76.5(3) . . . . ?
C17 C18 C23 C24 -102.5(2) . . . . ?
C21 C22 C26 C27 -56.3(2) . . . . ?
C17 C22 C26 C27 122.2(2) . . . . ?
C21 C22 C26 C28 67.2(2) . . . . ?
C17 C22 C26 C28 -114.2(2) . . . . ?
C17 N2 C29 C31 5.4(2) . . . . ?
Fe1 N2 C29 C31 -161.35(13) . . . . ?
C17 N2 C29 C30 -117.84(18) . . . . ?
Fe1 N2 C29 C30 75.37(16) . . . . ?
C17 N2 C29 C32 122.80(18) . . . . ?
Fe1 N2 C29 C32 -43.99(17) . . . . ?
C33 N3 C32 C29 -169.99(16) . . . . ?
Fe1 N3 C32 C29 -29.52(18) . . . . ?
N2 C29 C32 N3 49.6(2) . . . . ?
C31 C29 C32 N3 171.62(16) . . . . ?
C30 C29 C32 N3 -71.2(2) . . . . ?
C32 N3 C33 C36 -174.54(16) . . . . ?
Fe1 N3 C33 C36 55.2(2) . . . . ?
C32 N3 C33 C35 65.9(2) . . . . ?
Fe1 N3 C33 C35 -64.3(2) . . . . ?
C32 N3 C33 C34 -55.7(2) . . . . ?
Fe1 N3 C33 C34 174.07(13) . . . . ?
N3 C33 C34 C37 -176.41(17) . . . . ?
C36 C33 C34 C37 -58.5(2) . . . . ?
C35 C33 C34 C37 60.5(2) . . . . ?
N3 C33 C35 C39 177.69(18) . . . . ?
C36 C33 C35 C39 59.4(2) . . . . ?
C34 C33 C35 C39 -59.2(2) . . . . ?
N3 C33 C36 C41 -179.88(17) . . . . ?
C35 C33 C36 C41 -59.0(2) . . . . ?
C34 C33 C36 C41 59.6(2) . . . . ?
C33 C34 C37 C38 -61.2(2) . . . . ?
C33 C34 C37 C42 59.5(2) . . . . ?
C42 C37 C38 C39 -60.1(2) . . . . ?
C34 C37 C38 C39 60.8(2) . . . . ?
C37 C38 C39 C40 59.8(2) . . . . ?
C37 C38 C39 C35 -60.4(3) . . . . ?
C33 C35 C39 C38 59.6(3) . . . . ?
C33 C35 C39 C40 -60.6(2) . . . . ?
C38 C39 C40 C41 -59.8(2) . . . . ?
C35 C39 C40 C41 60.6(2) . . . . ?
C39 C40 C41 C42 60.2(2) . . . . ?
C39 C40 C41 C36 -59.4(2) . . . . ?
C33 C36 C41 C42 -60.8(2) . . . . ?
C33 C36 C41 C40 59.0(2) . . . . ?
C40 C41 C42 C37 -59.9(2) . . . . ?
C36 C41 C42 C37 59.9(2) . . . . ?
C38 C37 C42 C41 60.1(2) . . . . ?
C34 C37 C42 C41 -59.9(2) . . . . ?
